data_1504629
loop_
_publ_author_name
'Basavaiah, Deevi'
'Roy, Suparna'

_publ_section_title
;
 Dimethyl sulfide induced [3+2] annulation strategy: an efficient
 synthesis of functionalized dihydropyrazole derivatives using the
 Baylis-Hillman bromides.
;
_journal_issue 9
_journal_name_full 'Organic letters'
_journal_page_first 1819
_journal_page_last 1821
_journal_paper_doi 10.1021/ol800424v
_journal_volume 10
_journal_year 2008
_chemical_formula_moiety 'C18 H21 Cl N2 O6'
_chemical_formula_sum 'C18 H22 N2 O6'
_chemical_formula_weight 362.38
_chemical_melting_point 142(2)
_chemical_name_systematic
; 
 1,2-Bis(isopropoxycarbonyl)-3-phenyl-2,3-
dihydro-1H-pyrazole-4-carboxylic acid 
;
_space_group_IT_number 2
_symmetry_cell_setting triclinic
_symmetry_space_group_name_Hall '-P 1'
_symmetry_space_group_name_H-M 'P -1'
_atom_sites_solution_hydrogens geom
_atom_sites_solution_primary direct
_atom_sites_solution_secondary difmap
_audit_creation_method SHELXL-97
_cell_angle_alpha 103.908(4)
_cell_angle_beta 93.891(4)
_cell_angle_gamma 114.008(4)
_cell_formula_units_Z 2
_cell_length_a 9.045(3)
_cell_length_b 9.530(3)
_cell_length_c 12.203(3)
_cell_measurement_temperature 298
_cell_volume 916.3(5)
_computing_cell_refinement 'Bruker SMART'
_computing_data_collection 'Bruker SMART'
_computing_data_reduction 'Bruker SAINT'
_computing_molecular_graphics 'Ortep-3 for Windows/Platon'
_computing_publication_material 'Bruker SHELXTL'
_computing_structure_refinement 'SHELXL-97 (Sheldrick, 1997)'
_computing_structure_solution 'SHELXS-97 (Sheldrick, 1990)'
_diffrn_ambient_temperature 298
_diffrn_measured_fraction_theta_full 0.975
_diffrn_measured_fraction_theta_max 0.975
_diffrn_measurement_device_type 'Bruker SMART APEX'
_diffrn_measurement_method 'phi and omega scans'
_diffrn_radiation_monochromator graphite
_diffrn_radiation_source 'fine-focus sealed tube'
_diffrn_radiation_type MoK\a
_diffrn_radiation_wavelength 0.71073
_diffrn_reflns_av_R_equivalents 0.0440
_diffrn_reflns_av_sigmaI/netI 0.0349
_diffrn_reflns_limit_h_max 11
_diffrn_reflns_limit_h_min -11
_diffrn_reflns_limit_k_max 11
_diffrn_reflns_limit_k_min -11
_diffrn_reflns_limit_l_max 14
_diffrn_reflns_limit_l_min -14
_diffrn_reflns_number 9003
_diffrn_reflns_theta_full 26.04
_diffrn_reflns_theta_max 26.04
_diffrn_reflns_theta_min 1.75
_exptl_absorpt_coefficient_mu 0.099
_exptl_absorpt_correction_T_max 0.9708
_exptl_absorpt_correction_T_min 0.9548
_exptl_absorpt_correction_type multi-scan
_exptl_absorpt_process_details SADABAS
_exptl_crystal_colour colorless
_exptl_crystal_density_diffrn 1.313
_exptl_crystal_density_method 'not measured'
_exptl_crystal_description block
_exptl_crystal_F_000 384
_exptl_crystal_size_max 0.47
_exptl_crystal_size_mid 0.46
_exptl_crystal_size_min 0.30
_refine_diff_density_max 0.204
_refine_diff_density_min -0.278
_refine_diff_density_rms 0.063
_refine_ls_extinction_method none
_refine_ls_goodness_of_fit_ref 1.052
_refine_ls_hydrogen_treatment noref
_refine_ls_matrix_type full
_refine_ls_number_parameters 240
_refine_ls_number_reflns 3538
_refine_ls_number_restraints 0
_refine_ls_restrained_S_all 1.052
_refine_ls_R_factor_all 0.0512
_refine_ls_R_factor_gt 0.0432
_refine_ls_shift/su_max 0.000
_refine_ls_shift/su_mean 0.000
_refine_ls_structure_factor_coef Fsqd
_refine_ls_weighting_details 'calc w=1/[\s^2^(Fo^2^)+(0.0623P)^2^+0.0885P] where P=(Fo^2^+2Fc^2^)/3'
_refine_ls_weighting_scheme calc
_refine_ls_wR_factor_gt 0.1115
_refine_ls_wR_factor_ref 0.1173
_reflns_number_gt 2937
_reflns_number_total 3538
_reflns_threshold_expression >2sigma(I)
_cod_data_source_file ol800424v-file005.cif
_cod_data_source_block 5
_cod_depositor_comments
;
The following automatic conversions were performed:

'_symmetry_cell_setting' value 'Triclinic' changed to 'triclinic'
according to /home/saulius/struct/CIF-dictionaries/cif_core.dic
dictionary named 'cif_core.dic' version 2.4.1 from 2010-06-29.

Automatic conversion script
Id: cif_fix_values 1715 2011-07-08 13:25:40Z adriana 
;
_cod_original_cell_volume 916.3(4)
_cod_database_code 1504629

loop_
_symmetry_equiv_pos_as_xyz
'x, y, z'
'-x, -y, -z'

loop_
_atom_site_label
_atom_site_type_symbol
_atom_site_fract_x
_atom_site_fract_y
_atom_site_fract_z
_atom_site_U_iso_or_equiv
_atom_site_adp_type
_atom_site_occupancy
_atom_site_symmetry_multiplicity
_atom_site_calc_flag
_atom_site_refinement_flags
C1 C 0.34312(17) 1.01713(17) 0.32646(12) 0.0421(3) Uani 1 1 d .
H1 H 0.4248 1.1224 0.3520 0.051 Uiso 1 1 calc R
C2 C 0.30198(16) 0.92307(16) 0.21831(11) 0.0390(3) Uani 1 1 d .
C3 C 0.15638(16) 0.76572(16) 0.20546(11) 0.0384(3) Uani 1 1 d .
H3 H 0.1852 0.6776 0.1734 0.046 Uiso 1 1 calc R
C4 C -0.00044(16) 0.73851(16) 0.13190(11) 0.0386(3) Uani 1 1 d .
C5 C -0.02873(19) 0.86523(19) 0.11664(14) 0.0516(4) Uani 1 1 d .
H5 H 0.0481 0.9702 0.1542 0.062 Uiso 1 1 calc R
C6 C -0.1704(2) 0.8373(2) 0.04585(16) 0.0606(4) Uani 1 1 d .
H6 H -0.1881 0.9235 0.0360 0.073 Uiso 1 1 calc R
C7 C -0.2844(2) 0.6831(2) -0.00957(14) 0.0608(4) Uani 1 1 d .
H7 H -0.3789 0.6644 -0.0577 0.073 Uiso 1 1 calc R
C8 C -0.2589(2) 0.5560(2) 0.00616(14) 0.0569(4) Uani 1 1 d .
H8 H -0.3369 0.4512 -0.0307 0.068 Uiso 1 1 calc R
C9 C -0.11766(18) 0.58360(18) 0.07656(13) 0.0480(4) Uani 1 1 d .
H9 H -0.1013 0.4970 0.0868 0.058 Uiso 1 1 calc R
C10 C 0.38405(16) 0.95904(17) 0.12318(12) 0.0395(3) Uani 1 1 d .
C11 C 0.20367(17) 1.00297(17) 0.49534(11) 0.0403(3) Uani 1 1 d .
C12 C 0.28626(18) 1.24741(19) 0.64391(12) 0.0485(4) Uani 1 1 d .
H12 H 0.1783 1.1886 0.6620 0.058 Uiso 1 1 calc R
C13 C 0.3033(3) 1.4074(2) 0.63550(18) 0.0737(5) Uani 1 1 d .
H13A H 0.4059 1.4619 0.6126 0.111 Uiso 1 1 calc R
H13B H 0.3011 1.4710 0.7089 0.111 Uiso 1 1 calc R
H13C H 0.2139 1.3920 0.5796 0.111 Uiso 1 1 calc R
C14 C 0.4178(3) 1.2573(3) 0.72961(15) 0.0765(6) Uani 1 1 d .
H14A H 0.4015 1.1508 0.7282 0.115 Uiso 1 1 calc R
H14B H 0.4134 1.3140 0.8049 0.115 Uiso 1 1 calc R
H14C H 0.5234 1.3134 0.7110 0.115 Uiso 1 1 calc R
C15 C 0.15666(17) 0.66002(17) 0.37403(12) 0.0420(3) Uani 1 1 d .
C16 C 0.04332(19) 0.37337(17) 0.33087(13) 0.0482(4) Uani 1 1 d .
H16 H 0.0276 0.3901 0.4108 0.058 Uiso 1 1 calc R
C17 C -0.1120(3) 0.2452(2) 0.25337(19) 0.0804(6) Uani 1 1 d .
H17A H -0.2002 0.2756 0.2641 0.121 Uiso 1 1 calc R
H17B H -0.1381 0.1460 0.2712 0.121 Uiso 1 1 calc R
H17C H -0.0975 0.2316 0.1749 0.121 Uiso 1 1 calc R
C18 C 0.1889(3) 0.3381(3) 0.31906(18) 0.0733(5) Uani 1 1 d .
H18A H 0.2051 0.3234 0.2409 0.110 Uiso 1 1 calc R
H18B H 0.1700 0.2420 0.3398 0.110 Uiso 1 1 calc R
H18C H 0.2852 0.4263 0.3689 0.110 Uiso 1 1 calc R
N1 N 0.24802(15) 0.93699(14) 0.39528(10) 0.0445(3) Uani 1 1 d .
N2 N 0.14238(14) 0.77664(13) 0.32865(9) 0.0409(3) Uani 1 1 d .
O1 O 0.35003(14) 0.85313(13) 0.03192(9) 0.0551(3) Uani 1 1 d .
O2 O 0.49248(13) 1.10698(13) 0.14204(9) 0.0568(3) Uani 1 1 d .
H2 H 0.5379 1.1153 0.0864 0.085 Uiso 1 1 calc R
O3 O 0.09910(12) 0.92388(12) 0.53882(8) 0.0490(3) Uani 1 1 d .
O4 O 0.29737(12) 1.16019(12) 0.53051(8) 0.0497(3) Uani 1 1 d .
O5 O 0.22836(14) 0.68575(13) 0.46812(9) 0.0545(3) Uani 1 1 d .
O6 O 0.06877(14) 0.51784(12) 0.29663(9) 0.0520(3) Uani 1 1 d .

loop_
_atom_site_aniso_label
_atom_site_aniso_U_11
_atom_site_aniso_U_22
_atom_site_aniso_U_33
_atom_site_aniso_U_23
_atom_site_aniso_U_13
_atom_site_aniso_U_12
C1 0.0452(7) 0.0446(8) 0.0397(8) 0.0162(6) 0.0175(6) 0.0191(6)
C2 0.0422(7) 0.0452(8) 0.0352(7) 0.0164(6) 0.0146(6) 0.0209(6)
C3 0.0486(7) 0.0403(7) 0.0325(7) 0.0149(6) 0.0172(6) 0.0215(6)
C4 0.0444(7) 0.0426(7) 0.0314(7) 0.0141(6) 0.0158(5) 0.0184(6)
C5 0.0542(9) 0.0441(8) 0.0554(9) 0.0176(7) 0.0091(7) 0.0190(7)
C6 0.0610(10) 0.0639(11) 0.0668(11) 0.0295(9) 0.0109(8) 0.0314(9)
C7 0.0506(9) 0.0815(12) 0.0496(9) 0.0195(9) 0.0081(7) 0.0282(9)
C8 0.0501(9) 0.0565(10) 0.0495(9) 0.0052(8) 0.0090(7) 0.0151(8)
C9 0.0538(8) 0.0447(8) 0.0447(8) 0.0129(7) 0.0164(7) 0.0199(7)
C10 0.0388(7) 0.0453(8) 0.0360(7) 0.0157(6) 0.0130(5) 0.0169(6)
C11 0.0456(7) 0.0462(8) 0.0341(7) 0.0140(6) 0.0124(6) 0.0230(7)
C12 0.0470(8) 0.0582(9) 0.0353(8) 0.0032(7) 0.0126(6) 0.0233(7)
C13 0.0913(14) 0.0709(12) 0.0634(11) 0.0070(10) 0.0157(10) 0.0467(11)
C14 0.0772(12) 0.1066(16) 0.0484(10) 0.0159(10) 0.0055(9) 0.0476(12)
C15 0.0476(8) 0.0466(8) 0.0381(8) 0.0173(6) 0.0160(6) 0.0227(7)
C16 0.0626(9) 0.0437(8) 0.0447(8) 0.0229(7) 0.0150(7) 0.0230(7)
C17 0.0870(14) 0.0517(11) 0.0858(15) 0.0283(10) -0.0055(11) 0.0128(10)
C18 0.0908(14) 0.0819(13) 0.0752(13) 0.0360(11) 0.0333(11) 0.0547(12)
N1 0.0556(7) 0.0403(6) 0.0359(6) 0.0120(5) 0.0192(5) 0.0172(6)
N2 0.0532(7) 0.0390(6) 0.0327(6) 0.0139(5) 0.0156(5) 0.0192(5)
O1 0.0641(7) 0.0511(6) 0.0393(6) 0.0113(5) 0.0242(5) 0.0135(5)
O2 0.0566(6) 0.0535(7) 0.0459(6) 0.0137(5) 0.0240(5) 0.0084(5)
O3 0.0546(6) 0.0549(6) 0.0445(6) 0.0206(5) 0.0235(5) 0.0251(5)
O4 0.0547(6) 0.0489(6) 0.0377(6) 0.0063(5) 0.0190(5) 0.0171(5)
O5 0.0680(7) 0.0599(7) 0.0399(6) 0.0174(5) 0.0071(5) 0.0311(6)
O6 0.0718(7) 0.0405(6) 0.0425(6) 0.0183(5) 0.0052(5) 0.0209(5)

loop_
_atom_type_symbol
_atom_type_description
_atom_type_scat_dispersion_real
_atom_type_scat_dispersion_imag
_atom_type_scat_source
C C 0.0033 0.0016 'International Tables Vol C Tables 4.2.6.8 and 6.1.1.4'
H H 0.0000 0.0000 'International Tables Vol C Tables 4.2.6.8 and 6.1.1.4'
N N 0.0061 0.0033 'International Tables Vol C Tables 4.2.6.8 and 6.1.1.4'
O O 0.0106 0.0060 'International Tables Vol C Tables 4.2.6.8 and 6.1.1.4'

loop_
_geom_angle_atom_site_label_1
_geom_angle_atom_site_label_2
_geom_angle_atom_site_label_3
_geom_angle
C2 C1 N1 110.72(13)
C1 C2 C10 126.98(13)
C1 C2 C3 110.52(11)
C10 C2 C3 122.48(12)
N2 C3 C2 101.06(10)
N2 C3 C4 113.23(11)
C2 C3 C4 115.03(11)
C9 C4 C5 118.56(13)
C9 C4 C3 119.72(12)
C5 C4 C3 121.71(13)
C4 C5 C6 120.67(15)
C7 C6 C5 120.07(15)
C6 C7 C8 119.84(15)
C7 C8 C9 120.16(15)
C8 C9 C4 120.69(14)
O1 C10 O2 123.78(12)
O1 C10 C2 120.48(13)
O2 C10 C2 115.74(12)
O3 C11 O4 128.43(13)
O3 C11 N1 122.94(13)
O4 C11 N1 108.62(11)
O4 C12 C14 107.69(13)
O4 C12 C13 106.34(13)
C14 C12 C13 114.05(16)
O5 C15 O6 127.21(13)
O5 C15 N2 125.23(14)
O6 C15 N2 107.45(11)
O6 C16 C17 104.35(13)
O6 C16 C18 110.05(13)
C17 C16 C18 113.50(16)
C1 N1 C11 127.70(12)
C1 N1 N2 109.09(11)
C11 N1 N2 118.51(11)
C15 N2 N1 113.77(11)
C15 N2 C3 118.97(11)
N1 N2 C3 107.36(10)
C11 O4 C12 116.54(11)
C15 O6 C16 117.90(11)

loop_
_geom_bond_atom_site_label_1
_geom_bond_atom_site_label_2
_geom_bond_distance
C1 C2 1.3330(19)
C1 N1 1.3786(17)
C2 C10 1.4552(18)
C2 C3 1.5031(19)
C3 N2 1.4993(17)
C3 C4 1.517(2)
C4 C9 1.382(2)
C4 C5 1.383(2)
C5 C6 1.386(2)
C6 C7 1.369(2)
C7 C8 1.375(2)
C8 C9 1.381(2)
C10 O1 1.2305(17)
C10 O2 1.3002(17)
C11 O3 1.1936(16)
C11 O4 1.3249(17)
C11 N1 1.3963(18)
C12 O4 1.4662(17)
C12 C14 1.487(2)
C12 C13 1.498(2)
C15 O5 1.1973(17)
C15 O6 1.3290(17)
C15 N2 1.4005(18)
C16 O6 1.4678(17)
C16 C17 1.492(2)
C16 C18 1.494(2)
N1 N2 1.4207(16)
